data_2231079
loop_
_publ_author_name
'Tafeenko, Viktor A.'
'Gurskiy, Stanislav I.'
'Aslanov, Leonid A.'

_publ_section_title
;
 Bis(acetonitrile-\k<i>N</i>)diaquabis(perchlorato-\k<i>O</i>)copper(II)
;
_journal_coeditor_code FI2110
_journal_issue 8
_journal_name_full 'Acta Crystallographica Section E'
_journal_page_first m1125
_journal_page_last m1126
_journal_paper_doi 10.1107/S1600536811027309
_journal_volume 67
_journal_year 2011
_chemical_formula_iupac '[Cu (Cl O4)2 (C2 H3 N)2 (H2 O)2]'
_chemical_formula_moiety 'C4 H10 Cl2 Cu N2 O10'
_chemical_formula_sum 'C4 H10 Cl2 Cu N2 O10'
_chemical_formula_weight 380.59
_chemical_melting_point 422
_chemical_name_systematic
;
Bis(acetonitrile-\k<i>N</i>)diaquabis(perchlorato-\k<i>O</i>)copper(II)
;
_space_group_IT_number 2
_symmetry_cell_setting triclinic
_symmetry_space_group_name_Hall '-P 1'
_symmetry_space_group_name_H-M 'P -1'
_atom_sites_solution_hydrogens geom
_atom_sites_solution_primary direct
_atom_sites_solution_secondary difmap
_audit_creation_method SHELXL-97
_cell_angle_alpha 82.82(2)
_cell_angle_beta 76.860(10)
_cell_angle_gamma 77.120(10)
_cell_formula_units_Z 1
_cell_length_a 5.5810(10)
_cell_length_b 7.244(2)
_cell_length_c 8.733(2)
_cell_measurement_reflns_used 25
_cell_measurement_temperature 296(2)
_cell_measurement_theta_max 13
_cell_measurement_theta_min 11
_cell_volume 334.14(14)
_computing_cell_refinement 'CAD-4 Software (Enraf--Nonius, 1989)'
_computing_data_collection 'CAD-4 Software (Enraf--Nonius, 1989)'
_computing_data_reduction 'XCAD-4 (Harms & Wocadlo, 1995)'
_computing_molecular_graphics 'DIAMOND (Brandenburg, 2000)'
_computing_publication_material 'WinGX (Farrugia, 1999)'
_computing_structure_refinement 'SHELXL97 (Sheldrick, 2008)'
_computing_structure_solution 'SHELXS97 (Sheldrick, 2008)'
_diffrn_ambient_temperature 296(2)
_diffrn_measured_fraction_theta_full 1.000
_diffrn_measured_fraction_theta_max 1.000
_diffrn_measurement_device_type 'Enraf--Nonius CAD-4'
_diffrn_measurement_method 'non-profiled \w'
_diffrn_radiation_monochromator graphite
_diffrn_radiation_source 'fine-focus sealed tube'
_diffrn_radiation_type AgK\a
_diffrn_radiation_wavelength 0.56085
_diffrn_reflns_av_R_equivalents 0.0491
_diffrn_reflns_av_sigmaI/netI 0.0528
_diffrn_reflns_limit_h_max 6
_diffrn_reflns_limit_h_min -6
_diffrn_reflns_limit_k_max 8
_diffrn_reflns_limit_k_min -8
_diffrn_reflns_limit_l_max 10
_diffrn_reflns_limit_l_min -10
_diffrn_reflns_number 2518
_diffrn_reflns_theta_full 19.97
_diffrn_reflns_theta_max 19.97
_diffrn_reflns_theta_min 1.90
_diffrn_standards_decay_% 0
_diffrn_standards_interval_time 120
_diffrn_standards_number 2
_exptl_absorpt_coefficient_mu 1.087
_exptl_absorpt_correction_type none
_exptl_crystal_colour light-blue
_exptl_crystal_density_diffrn 1.891
_exptl_crystal_density_method 'not measured'
_exptl_crystal_description prism
_exptl_crystal_F_000 191
_exptl_crystal_size_max .15
_exptl_crystal_size_mid .1
_exptl_crystal_size_min .08
_refine_diff_density_max 0.696
_refine_diff_density_min -1.092
_refine_ls_extinction_expression Fc^*^=kFc[1+0.001xFc^2^\l^3^/sin(2\q)]^-1/4^
_refine_ls_extinction_method none
_refine_ls_goodness_of_fit_ref 1.081
_refine_ls_hydrogen_treatment mixed
_refine_ls_matrix_type full
_refine_ls_number_parameters 138
_refine_ls_number_reflns 1259
_refine_ls_number_restraints 11
_refine_ls_restrained_S_all 1.082
_refine_ls_R_factor_all 0.0760
_refine_ls_R_factor_gt 0.0657
_refine_ls_shift/su_max 0.042
_refine_ls_shift/su_mean 0.001
_refine_ls_structure_factor_coef Fsqd
_refine_ls_weighting_details 'calc w=1/[\s^2^(Fo^2^)+(0.1161P)^2^+0.4339P] where P=(Fo^2^+2Fc^2^)/3'
_refine_ls_weighting_scheme calc
_refine_ls_wR_factor_gt 0.1815
_refine_ls_wR_factor_ref 0.1923
_reflns_number_gt 1020
_reflns_number_total 1259
_reflns_threshold_expression I>2s(I)
_cod_data_source_file fi2110.cif
_cod_data_source_block I
_cod_original_cell_volume 334.10(10)
_cod_database_code 2231079
_cod_database_fobs_code 2231079

loop_
_symmetry_equiv_pos_as_xyz
'x, y, z'
'-x, -y, -z'

loop_
_atom_site_type_symbol
_atom_site_label
_atom_site_fract_x
_atom_site_fract_y
_atom_site_fract_z
_atom_site_U_iso_or_equiv
_atom_site_adp_type
_atom_site_calc_flag
_atom_site_refinement_flags
_atom_site_occupancy
_atom_site_symmetry_multiplicity
_atom_site_disorder_assembly
_atom_site_disorder_group
Cu Cu1 0.0000 0.5000 0.5000 0.0477(4) Uani d S 1 2 . .
O O1 0.2556(10) 0.2741(6) 0.5295(6) 0.0574(12) Uani d . 1 1 A .
N N1 0.2362(12) 0.5987(8) 0.3237(7) 0.0631(16) Uani d . 1 1 A .
C C1 0.3717(13) 0.6605(9) 0.2302(8) 0.0555(15) Uani d . 1 1 . .
C C2 0.5546(16) 0.7387(12) 0.1089(9) 0.072(2) Uani d . 1 1 A .
H H2A 0.7197 0.6899 0.1297 0.109 Uiso calc R 1 1 . .
H H2B 0.5174 0.8747 0.1088 0.109 Uiso calc R 1 1 . .
H H2C 0.5478 0.7034 0.0079 0.109 Uiso calc R 1 1 . .
Cl Cl1 0.120(3) 0.803(2) 0.7550(16) 0.0538(10) Uani d PD 0.53(2) 1 A 1
O O2 0.195(3) 0.656(3) 0.651(2) 0.082(6) Uani d PD 0.53(2) 1 A 1
O O3 0.295(5) 0.921(3) 0.694(3) 0.142(9) Uani d PD 0.53(2) 1 A 1
O O4 0.143(3) 0.729(3) 0.9072(14) 0.105(6) Uani d PD 0.53(2) 1 A 1
O O5 -0.124(3) 0.902(2) 0.755(2) 0.096(5) Uani d PD 0.53(2) 1 A 1
Cl Cl11 0.132(3) 0.820(2) 0.7453(18) 0.0538(10) Uani d PD 0.47(2) 1 B 2
O O21 0.112(5) 0.637(2) 0.717(2) 0.079(6) Uani d PD 0.47(2) 1 B 2
O O31 0.383(2) 0.837(3) 0.729(2) 0.080(5) Uani d PD 0.47(2) 1 B 2
O O41 0.008(6) 0.853(6) 0.899(3) 0.22(2) Uani d PD 0.47(2) 1 B 2
O O51 0.017(6) 0.955(2) 0.644(4) 0.156(12) Uani d PD 0.47(2) 1 B 2
H H11 0.212(12) 0.172(10) 0.565(7) 0.041(16) Uiso d . 1 1 . .
H H12 0.357(17) 0.228(12) 0.458(10) 0.07(3) Uiso d . 1 1 . .

loop_
_atom_site_aniso_label
_atom_site_aniso_U_11
_atom_site_aniso_U_22
_atom_site_aniso_U_33
_atom_site_aniso_U_12
_atom_site_aniso_U_13
_atom_site_aniso_U_23
Cu1 0.0492(7) 0.0344(6) 0.0530(7) -0.0110(4) 0.0021(4) 0.0024(4)
O1 0.063(3) 0.034(2) 0.064(3) -0.004(2) 0.001(2) 0.002(2)
N1 0.060(3) 0.045(3) 0.068(3) -0.013(3) 0.014(3) 0.008(2)
C1 0.057(4) 0.042(3) 0.060(4) -0.006(3) -0.005(3) 0.002(3)
C2 0.073(5) 0.075(5) 0.060(4) -0.028(4) 0.005(4) 0.016(3)
Cl1 0.0544(13) 0.040(2) 0.0630(16) -0.0150(12) 0.0034(11) -0.0097(13)
O2 0.062(9) 0.085(11) 0.107(13) 0.011(7) -0.033(9) -0.051(10)
O3 0.115(16) 0.087(11) 0.23(2) -0.061(11) -0.042(14) 0.062(13)
O4 0.093(11) 0.152(15) 0.046(6) -0.002(9) 0.000(6) 0.013(7)
O5 0.072(8) 0.088(11) 0.110(11) 0.018(7) -0.007(7) -0.028(8)
Cl11 0.0544(13) 0.040(2) 0.0630(16) -0.0150(12) 0.0034(11) -0.0097(13)
O21 0.111(17) 0.047(7) 0.090(12) -0.027(9) -0.039(10) 0.003(7)
O31 0.044(7) 0.117(14) 0.085(9) -0.034(8) 0.006(6) -0.028(9)
O41 0.18(3) 0.31(4) 0.17(3) -0.16(3) 0.12(2) -0.15(3)
O51 0.19(3) 0.041(8) 0.26(3) -0.028(10) -0.11(2) 0.040(11)

loop_
_atom_type_symbol
_atom_type_description
_atom_type_scat_dispersion_real
_atom_type_scat_dispersion_imag
_atom_type_scat_source
C C 0.0015 0.0009 'International Tables Vol C Tables 4.2.6.8 and 6.1.1.4'
H H 0.0000 0.0000 'International Tables Vol C Tables 4.2.6.8 and 6.1.1.4'
Cl Cl 0.0998 0.0984 'International Tables Vol C Tables 4.2.6.8 and 6.1.1.4'
Cu Cu 0.3240 0.8257 'International Tables Vol C Tables 4.2.6.8 and 6.1.1.4'
N N 0.0030 0.0019 'International Tables Vol C Tables 4.2.6.8 and 6.1.1.4'
O O 0.0056 0.0036 'International Tables Vol C Tables 4.2.6.8 and 6.1.1.4'

loop_
_geom_angle_atom_site_label_1
_geom_angle_atom_site_label_2
_geom_angle_atom_site_label_3
_geom_angle_site_symmetry_1
_geom_angle_site_symmetry_3
_geom_angle
O1 Cu1 O1 . 2_566 180.0000(10)
O1 Cu1 N1 . . 90.4(2)
O1 Cu1 N1 2_566 . 89.6(2)
N1 Cu1 N1 . 2_566 180.0(3)
O1 Cu1 O2 . 2_566 93.3(4)
N1 Cu1 O2 . 2_566 97.7(6)
N1 Cu1 O2 2_566 2_566 82.3(6)
O1 Cu1 O2 . . 86.7(4)
O2 Cu1 O2 2_566 . 180.0(7)
Cu1 O1 H11 . . 120(4)
Cu1 O1 H12 . . 123(6)
H11 O1 H12 . . 93(7)
C1 N1 Cu1 . . 176.0(7)
N1 C1 C2 . . 178.6(8)
C1 C2 H2A . . 109.5
C1 C2 H2B . . 109.5
H2A C2 H2B . . 109.5
C1 C2 H2C . . 109.5
H2A C2 H2C . . 109.5
H2B C2 H2C . . 109.5
O5 Cl1 O4 . . 110.2(13)
O5 Cl1 O3 . . 110.9(15)
O4 Cl1 O3 . . 110.2(14)
O5 Cl1 O2 . . 112.1(11)
O4 Cl1 O2 . . 110.3(13)
O3 Cl1 O2 . . 102.9(14)
Cl1 O2 Cu1 . . 137.3(11)
O51 Cl11 O41 . . 109(2)
O51 Cl11 O31 . . 109.9(15)
O41 Cl11 O31 . . 108.2(15)
O51 Cl11 O21 . . 109.8(13)
O41 Cl11 O21 . . 107.7(16)
O31 Cl11 O21 . . 112.3(14)

loop_
_geom_bond_atom_site_label_1
_geom_bond_atom_site_label_2
_geom_bond_distance
Cu1 O1 1.950(5)
Cu1 N1 1.960(5)
Cu1 O2 2.401(15)
O1 H11 0.83(7)
O1 H12 0.79(9)
N1 C1 1.103(9)
C1 C2 1.450(9)
C2 H2A 0.9600
C2 H2B 0.9600
C2 H2C 0.9600
Cl1 O5 1.390(14)
Cl1 O4 1.391(14)
Cl1 O3 1.414(14)
Cl1 O2 1.418(12)
Cl11 O51 1.386(15)
Cl11 O41 1.387(15)
Cl11 O31 1.409(14)
Cl11 O21 1.413(13)

loop_
_geom_hbond_atom_site_label_D
_geom_hbond_atom_site_label_H
_geom_hbond_atom_site_label_A
_geom_hbond_site_symmetry_A
_geom_hbond_distance_DH
_geom_hbond_distance_HA
_geom_hbond_distance_DA
_geom_hbond_angle_DHA
O1 H11 O3 1_545 0.83(7) 2.03(7) 2.758(17) 146(6)
O1 H12 O3 2_666 0.79(9) 2.22(10) 3.00(3) 165(8)
